data_7026638
loop_
_publ_author_name
'Bel\'en Lago, Ana'
'Amoedo, Almudena'
'Carballo, Rosa'
'Garc\'ia-Mart\'inez, Emilia'
'V\'azquez-L\'opez, Ezequiel M'

_publ_section_title
;
 Metal coordination and in situ S-C bond cleavage of the
 bis(2-pyridylthio)methane ligand.
;
_journal_issue 42
_journal_name_full 'Dalton transactions (Cambridge, England : 2003)'
_journal_page_first 10076
_journal_page_last 10087
_journal_paper_doi 10.1039/c0dt00560f
_journal_volume 39
_journal_year 2010
_chemical_formula_sum 'C11 H12 Br2 N2 Ni O S2'
_chemical_formula_weight 470.88
_chemical_name_systematic
;
?
;
_space_group_IT_number 15
_symmetry_cell_setting monoclinic
_symmetry_space_group_name_Hall '-C 2yc'
_symmetry_space_group_name_H-M 'C 1 2/c 1'
_atom_sites_solution_hydrogens geom
_atom_sites_solution_primary direct
_atom_sites_solution_secondary difmap
_audit_creation_method SHELXL-97
_cell_angle_alpha 90.00
_cell_angle_beta 104.067(2)
_cell_angle_gamma 90.00
_cell_formula_units_Z 4
_cell_length_a 10.1669(14)
_cell_length_b 10.7108(15)
_cell_length_c 14.823(2)
_cell_measurement_temperature 293(2)
_cell_volume 1565.8(4)
_computing_cell_refinement 'Bruker SMART'
_computing_data_collection 'Bruker SMART'
_computing_data_reduction 'Bruker SHELXTL'
_computing_molecular_graphics 'ORTEPIII, PLATON'
_computing_publication_material 'Bruker SHELX97'
_computing_structure_refinement 'SHELXL-97 (Sheldrick, 1997)'
_computing_structure_solution 'SHELXS-97 (Sheldrick, 1990)'
_diffrn_ambient_temperature 293(2)
_diffrn_measured_fraction_theta_full 0.958
_diffrn_measured_fraction_theta_max 0.958
_diffrn_measurement_device_type 'CCD area detector'
_diffrn_measurement_method 'phi and omega scans'
_diffrn_radiation_monochromator graphite
_diffrn_radiation_source 'fine-focus sealed tube'
_diffrn_radiation_type MoK\a
_diffrn_radiation_wavelength 0.71073
_diffrn_reflns_av_R_equivalents 0.0295
_diffrn_reflns_av_sigmaI/netI 0.0414
_diffrn_reflns_limit_h_max 13
_diffrn_reflns_limit_h_min -12
_diffrn_reflns_limit_k_max 14
_diffrn_reflns_limit_k_min -13
_diffrn_reflns_limit_l_max 13
_diffrn_reflns_limit_l_min -19
_diffrn_reflns_number 4719
_diffrn_reflns_theta_full 28.04
_diffrn_reflns_theta_max 28.04
_diffrn_reflns_theta_min 2.81
_exptl_absorpt_coefficient_mu 6.601
_exptl_absorpt_correction_T_max 1.0000
_exptl_absorpt_correction_T_min 0.6449
_exptl_absorpt_correction_type multi-scan
_exptl_crystal_colour brown
_exptl_crystal_density_diffrn 1.998
_exptl_crystal_density_method 'not measured'
_exptl_crystal_description block
_exptl_crystal_F_000 920
_exptl_crystal_size_max .32
_exptl_crystal_size_mid .17
_exptl_crystal_size_min .17
_refine_diff_density_max 0.419
_refine_diff_density_min -0.583
_refine_diff_density_rms 0.086
_refine_ls_extinction_method none
_refine_ls_goodness_of_fit_ref 0.922
_refine_ls_hydrogen_treatment constr
_refine_ls_matrix_type full
_refine_ls_number_parameters 88
_refine_ls_number_reflns 1828
_refine_ls_number_restraints 0
_refine_ls_restrained_S_all 0.922
_refine_ls_R_factor_all 0.0431
_refine_ls_R_factor_gt 0.0284
_refine_ls_shift/su_max 0.000
_refine_ls_shift/su_mean 0.000
_refine_ls_structure_factor_coef Fsqd
_refine_ls_weighting_details 'calc w=1/[\s^2^(Fo^2^)+(0.0264P)^2^+0.0000P] where P=(Fo^2^+2Fc^2^)/3'
_refine_ls_weighting_scheme calc
_refine_ls_wR_factor_gt 0.0559
_refine_ls_wR_factor_ref 0.0583
_reflns_number_gt 1382
_reflns_number_total 1828
_reflns_threshold_expression >2sigma(I)
_cod_data_source_file c0dt00560f.txt
_cod_data_source_block 4
_cod_original_cell_volume 1565.7(4)
_cod_original_sg_symbol_H-M 'C 2/c'
_cod_database_code 7026638

loop_
_symmetry_equiv_pos_as_xyz
'x, y, z'
'-x, y, -z+1/2'
'x+1/2, y+1/2, z'
'-x+1/2, y+1/2, -z+1/2'
'-x, -y, -z'
'x, -y, z-1/2'
'-x+1/2, -y+1/2, -z'
'x+1/2, -y+1/2, z-1/2'

loop_
_atom_site_label
_atom_site_type_symbol
_atom_site_fract_x
_atom_site_fract_y
_atom_site_fract_z
_atom_site_U_iso_or_equiv
_atom_site_adp_type
_atom_site_occupancy
_atom_site_symmetry_multiplicity
_atom_site_calc_flag
_atom_site_refinement_flags
Br1 Br 0.13601(3) 0.27361(3) 0.18236(2) 0.04163(11) Uani 1 1 d .
Ni1 Ni 0.0000 0.12976(5) 0.2500 0.02842(14) Uani 1 2 d S
S1 S 0.05993(8) -0.08004(7) 0.16563(6) 0.03786(19) Uani 1 1 d .
N1 N -0.1383(2) 0.0817(2) 0.13246(16) 0.0315(5) Uani 1 1 d .
C1 C 0.0000 -0.1716(4) 0.2500 0.0358(10) Uani 1 2 d S
H1A H 0.0731 -0.2251 0.2827 0.043 Uiso 0.50 1 calc PR
H1B H -0.0731 -0.2251 0.2173 0.043 Uiso 0.50 1 calc PR
C2 C -0.0975(3) -0.0232(3) 0.09844(19) 0.0325(7) Uani 1 1 d .
C3 C -0.1696(3) -0.0793(3) 0.0178(2) 0.0464(8) Uani 1 1 d .
H3 H -0.1384 -0.1519 -0.0044 0.056 Uiso 1 1 calc R
C4 C -0.2895(4) -0.0242(4) -0.0289(2) 0.0565(10) Uani 1 1 d .
H4 H -0.3402 -0.0591 -0.0839 0.068 Uiso 1 1 calc R
C5 C -0.3336(3) 0.0823(3) 0.0061(2) 0.0517(9) Uani 1 1 d .
H5 H -0.4148 0.1198 -0.0243 0.062 Uiso 1 1 calc R
C6 C -0.2553(3) 0.1327(3) 0.0871(2) 0.0429(8) Uani 1 1 d .
H6 H -0.2851 0.2049 0.1109 0.051 Uiso 1 1 calc R
O1 O 0.0000 0.5386(3) 0.2500 0.0962(15) Uani 1 2 d S
H11 H 0.0871 0.5007 0.2569 0.115 Uiso 1 1 d .

loop_
_atom_site_aniso_label
_atom_site_aniso_U_11
_atom_site_aniso_U_22
_atom_site_aniso_U_33
_atom_site_aniso_U_23
_atom_site_aniso_U_13
_atom_site_aniso_U_12
Br1 0.04048(19) 0.04462(19) 0.0407(2) 0.00467(15) 0.01161(14) -0.00841(14)
Ni1 0.0261(3) 0.0299(3) 0.0281(3) 0.000 0.0045(2) 0.000
S1 0.0334(4) 0.0417(4) 0.0408(5) -0.0011(4) 0.0134(3) 0.0038(3)
N1 0.0297(13) 0.0350(13) 0.0288(13) -0.0002(11) 0.0049(10) -0.0002(10)
C1 0.038(2) 0.028(2) 0.040(3) 0.000 0.0075(19) 0.000
C2 0.0346(16) 0.0355(15) 0.0287(16) -0.0017(13) 0.0103(13) -0.0035(13)
C3 0.055(2) 0.0487(19) 0.0355(18) -0.0099(16) 0.0110(16) -0.0072(16)
C4 0.061(2) 0.069(2) 0.0318(19) -0.0009(18) -0.0031(17) -0.020(2)
C5 0.0394(19) 0.065(2) 0.044(2) 0.0133(19) -0.0023(16) -0.0020(17)
C6 0.0394(18) 0.0439(17) 0.042(2) 0.0041(16) 0.0030(15) 0.0041(15)
O1 0.117(4) 0.055(2) 0.102(4) 0.000 -0.002(3) 0.000

loop_
_atom_type_symbol
_atom_type_description
_atom_type_scat_dispersion_real
_atom_type_scat_dispersion_imag
_atom_type_scat_source
C C 0.0033 0.0016 'International Tables Vol C Tables 4.2.6.8 and 6.1.1.4'
H H 0.0000 0.0000 'International Tables Vol C Tables 4.2.6.8 and 6.1.1.4'
N N 0.0061 0.0033 'International Tables Vol C Tables 4.2.6.8 and 6.1.1.4'
S S 0.1246 0.1234 'International Tables Vol C Tables 4.2.6.8 and 6.1.1.4'
Ni Ni 0.3393 1.1124 'International Tables Vol C Tables 4.2.6.8 and 6.1.1.4'
Br Br -0.2901 2.4595 'International Tables Vol C Tables 4.2.6.8 and 6.1.1.4'
O O 0.0106 0.0060 'International Tables Vol C Tables 4.2.6.8 and 6.1.1.4'

loop_
_geom_angle_atom_site_label_1
_geom_angle_atom_site_label_2
_geom_angle_atom_site_label_3
_geom_angle
_geom_angle_site_symmetry_1
_geom_angle_site_symmetry_3
N1 Ni1 N1 150.51(13) . 2
N1 Ni1 Br1 98.71(7) . .
N1 Ni1 Br1 99.77(7) 2 .
N1 Ni1 Br1 99.77(7) . 2
N1 Ni1 Br1 98.71(7) 2 2
Br1 Ni1 Br1 101.77(3) . 2
N1 Ni1 S1 65.09(7) . .
N1 Ni1 S1 89.96(7) 2 .
Br1 Ni1 S1 96.91(2) . .
Br1 Ni1 S1 157.68(2) 2 .
N1 Ni1 S1 89.96(7) . 2
N1 Ni1 S1 65.09(7) 2 2
Br1 Ni1 S1 157.68(2) . 2
Br1 Ni1 S1 96.91(2) 2 2
S1 Ni1 S1 68.10(4) . 2
C2 S1 C1 99.48(10) . .
C2 S1 Ni1 72.62(9) . .
C1 S1 Ni1 88.82(11) . .
C6 N1 C2 118.3(2) . .
C6 N1 Ni1 132.8(2) . .
C2 N1 Ni1 108.91(18) . .
S1 C1 S1 114.3(2) . 2
N1 C2 C3 123.0(3) . .
N1 C2 S1 113.4(2) . .
C3 C2 S1 123.6(2) . .
C2 C3 C4 117.9(3) . .
C5 C4 C3 119.7(3) . .
C4 C5 C6 118.8(3) . .
N1 C6 C5 122.3(3) . .

loop_
_geom_bond_atom_site_label_1
_geom_bond_atom_site_label_2
_geom_bond_distance
_geom_bond_site_symmetry_2
Br1 Ni1 2.4424(5) .
Ni1 N1 2.021(2) .
Ni1 N1 2.021(2) 2
Ni1 Br1 2.4424(5) 2
Ni1 S1 2.7119(9) .
Ni1 S1 2.7119(9) 2
S1 C2 1.775(3) .
S1 C1 1.808(2) .
N1 C6 1.333(4) .
N1 C2 1.338(3) .
C1 S1 1.808(2) 2
C2 C3 1.379(4) .
C3 C4 1.379(5) .
C4 C5 1.373(5) .
C5 C6 1.380(4) .

loop_
_geom_hbond_atom_site_label_D
_geom_hbond_atom_site_label_H
_geom_hbond_atom_site_label_A
_geom_hbond_distance_DH
_geom_hbond_distance_HA
_geom_hbond_distance_DA
_geom_hbond_angle_DHA
O1 H11 Br1 0.96 2.77 3.413(3) 126

loop_
_geom_torsion_atom_site_label_1
_geom_torsion_atom_site_label_2
_geom_torsion_atom_site_label_3
_geom_torsion_atom_site_label_4
_geom_torsion
_geom_torsion_site_symmetry_1
_geom_torsion_site_symmetry_2
_geom_torsion_site_symmetry_3
_geom_torsion_site_symmetry_4
N1 Ni1 N1 C2 -51.4(3) 2_656 . . .
Ni1 N1 C2 S1 -0.8(2) . . . .
N1 C2 S1 C1 86.3(2) . . . .
C2 S1 C1 S1 -139.72(10) . . . 2_656
S1 C1 S1 C2 -9.9(2) . . 2_656 2_656
C1 S1 C2 N1 33.0(3) . 2_656 2_656 2_656
S1 C2 N1 Ni1 -12.47(19) 2_656 2_656 2_656 .
C2 N1 Ni1 N1 -15.2(2) 2_656 2_656 . .
